data_7027929
loop_
_publ_author_name
'Fedushkin, Igor L.'
'Makarov, Valentin M.'
'Sokolov, Vladimir G.'
'Fukin, Georgy K.'

_publ_section_title
;
 Acenaphthene-1,2-diimine chromium complexes
;
_journal_issue 38
_journal_name_full 'Dalton Transactions'
_journal_page_first 8047
_journal_page_last 8053
_journal_paper_doi 10.1039/b909814c
_journal_year 2009
_chemical_formula_sum 'C88 H112 Cl2 Cr2 N4 O4'
_chemical_formula_weight 1464.72
_chemical_name_systematic
;
?
;
_space_group_IT_number 2
_symmetry_cell_setting triclinic
_symmetry_space_group_name_Hall '-P 1'
_symmetry_space_group_name_H-M 'P -1'
_atom_sites_solution_hydrogens geom
_atom_sites_solution_primary direct
_atom_sites_solution_secondary difmap
_audit_creation_method SHELXL-97
_cell_angle_alpha 82.2590(10)
_cell_angle_beta 78.5530(10)
_cell_angle_gamma 65.1620(10)
_cell_formula_units_Z 1
_cell_length_a 11.9610(4)
_cell_length_b 12.6123(5)
_cell_length_c 15.0320(6)
_cell_measurement_reflns_used 850
_cell_measurement_temperature 100(2)
_cell_measurement_theta_max 29
_cell_measurement_theta_min 2
_cell_volume 2013.61(13)
_computing_cell_refinement 'Bruker SMART'
_computing_data_collection 'Bruker SMART'
_computing_data_reduction 'Bruker SHELXTL'
_computing_molecular_graphics 'Bruker SHELXTL'
_computing_publication_material 'Bruker SHELXTL'
_computing_structure_refinement 'SHELXL-97 (Sheldrick, 1997)'
_computing_structure_solution 'SHELXS-97 (Sheldrick, 1990)'
_diffrn_ambient_temperature 100(2)
_diffrn_measured_fraction_theta_full 0.989
_diffrn_measured_fraction_theta_max 0.989
_diffrn_measurement_device_type 'CCD area detector'
_diffrn_measurement_method 'phi and omega scans'
_diffrn_radiation_monochromator graphite
_diffrn_radiation_source 'fine-focus sealed tube'
_diffrn_radiation_type MoK\a
_diffrn_radiation_wavelength 0.71073
_diffrn_reflns_av_R_equivalents 0.0216
_diffrn_reflns_av_sigmaI/netI 0.0303
_diffrn_reflns_limit_h_max 14
_diffrn_reflns_limit_h_min -15
_diffrn_reflns_limit_k_max 15
_diffrn_reflns_limit_k_min -15
_diffrn_reflns_limit_l_max 18
_diffrn_reflns_limit_l_min -18
_diffrn_reflns_number 17855
_diffrn_reflns_theta_full 26.50
_diffrn_reflns_theta_max 26.50
_diffrn_reflns_theta_min 1.90
_exptl_absorpt_coefficient_mu 0.388
_exptl_absorpt_correction_T_max 0.9550
_exptl_absorpt_correction_T_min 0.8268
_exptl_absorpt_correction_type multi-scan
_exptl_absorpt_process_details 'SADABS (Sheldrick, 1998)'
_exptl_crystal_colour green
_exptl_crystal_density_diffrn 1.208
_exptl_crystal_density_method 'not measured'
_exptl_crystal_description plate
_exptl_crystal_F_000 782
_exptl_crystal_size_max 0.51
_exptl_crystal_size_mid 0.19
_exptl_crystal_size_min 0.12
_refine_diff_density_max 0.964
_refine_diff_density_min -0.538
_refine_diff_density_rms 0.078
_refine_ls_extinction_method none
_refine_ls_goodness_of_fit_ref 1.074
_refine_ls_hydrogen_treatment constr
_refine_ls_matrix_type full
_refine_ls_number_parameters 461
_refine_ls_number_reflns 8249
_refine_ls_number_restraints 27
_refine_ls_restrained_S_all 1.095
_refine_ls_R_factor_all 0.0795
_refine_ls_R_factor_gt 0.0620
_refine_ls_shift/su_max 0.000
_refine_ls_shift/su_mean 0.000
_refine_ls_structure_factor_coef Fsqd
_refine_ls_weighting_details 'calc w=1/[\s^2^(Fo^2^)+(0.1134P)^2^+0.7239P] where P=(Fo^2^+2Fc^2^)/3'
_refine_ls_weighting_scheme calc
_refine_ls_wR_factor_gt 0.1683
_refine_ls_wR_factor_ref 0.1798
_reflns_number_gt 6458
_reflns_number_total 8249
_reflns_threshold_expression >2sigma(I)
_cod_data_source_file b909814csup1.cif
_cod_data_source_block crbian2m
_cod_depositor_comments
;
The following automatic conversions were performed:

'_symmetry_cell_setting' value 'Triclinic' changed to 'triclinic'
according to /home/saulius/struct/CIF-dictionaries/cif_core.dic
dictionary named 'cif_core.dic' version 2.4.2 from 2011-04-26.

Automatic conversion script
Id: cif_fix_values 1891 2012-01-12 08:04:46Z andrius 
;
_cod_original_sg_symbol_H-M P-1
_cod_database_code 7027929

loop_
_symmetry_equiv_pos_as_xyz
'x, y, z'
'-x, -y, -z'

loop_
_atom_site_label
_atom_site_type_symbol
_atom_site_fract_x
_atom_site_fract_y
_atom_site_fract_z
_atom_site_U_iso_or_equiv
_atom_site_adp_type
_atom_site_occupancy
_atom_site_symmetry_multiplicity
_atom_site_calc_flag
_atom_site_refinement_flags
_atom_site_disorder_assembly
_atom_site_disorder_group
Cr1 Cr 0.41352(3) 0.05085(3) 0.10271(2) 0.02888(10) Uani 1 1 d U . .
Cl1 Cl 0.49212(5) -0.12911(5) 0.02974(4) 0.03604(14) Uani 1 1 d U . .
N1 N 0.38059(17) 0.18625(16) 0.17578(14) 0.0314(4) Uani 1 1 d U . .
N2 N 0.35879(17) -0.01607(17) 0.22548(14) 0.0330(4) Uani 1 1 d . . .
C1 C 0.3176(2) 0.1762(2) 0.25810(17) 0.0332(5) Uani 1 1 d U . .
C2 C 0.3048(2) 0.0691(2) 0.28494(16) 0.0337(5) Uani 1 1 d . . .
C3 C 0.2357(2) 0.0761(2) 0.37819(17) 0.0396(6) Uani 1 1 d . . .
C4 C 0.2101(2) 0.1892(2) 0.40415(18) 0.0427(6) Uani 1 1 d . . .
C5 C 0.2586(2) 0.2536(2) 0.33440(18) 0.0399(6) Uani 1 1 d . . .
C6 C 0.2430(2) 0.3649(2) 0.3504(2) 0.0485(7) Uani 1 1 d . . .
H6A H 0.2754 0.4098 0.3055 0.058 Uiso 1 1 calc R . .
C7 C 0.1773(3) 0.4098(3) 0.4359(2) 0.0604(9) Uani 1 1 d . . .
H7A H 0.1661 0.4861 0.4475 0.073 Uiso 1 1 calc R . .
C8 C 0.1294(3) 0.3484(3) 0.5021(2) 0.0642(10) Uani 1 1 d . . .
H8A H 0.0852 0.3828 0.5580 0.077 Uiso 1 1 calc R . .
C9 C 0.1451(2) 0.2324(3) 0.4883(2) 0.0533(8) Uani 1 1 d . . .
C10 C 0.1029(3) 0.1564(3) 0.5495(2) 0.0632(10) Uani 1 1 d . . .
H10A H 0.0582 0.1812 0.6080 0.076 Uiso 1 1 calc R . .
C11 C 0.1260(3) 0.0471(3) 0.5250(2) 0.0608(9) Uani 1 1 d . . .
H11A H 0.0955 -0.0014 0.5673 0.073 Uiso 1 1 calc R . .
C12 C 0.1937(2) 0.0031(3) 0.43906(19) 0.0482(7) Uani 1 1 d . . .
H12A H 0.2092 -0.0733 0.4242 0.058 Uiso 1 1 calc R . .
C13 C 0.4197(2) 0.2807(2) 0.15643(18) 0.0357(5) Uani 1 1 d . . .
C14 C 0.5269(2) 0.2703(2) 0.18822(19) 0.0418(6) Uani 1 1 d . . .
C15 C 0.5603(3) 0.3658(3) 0.1731(2) 0.0501(7) Uani 1 1 d . . .
H15A H 0.6322 0.3604 0.1945 0.060 Uiso 1 1 calc R . .
C16 C 0.4917(3) 0.4662(3) 0.1282(3) 0.0660(9) Uani 1 1 d . . .
H16A H 0.5137 0.5314 0.1205 0.079 Uiso 1 1 calc R . .
C17 C 0.3895(3) 0.4732(3) 0.0936(3) 0.0723(10) Uani 1 1 d . . .
H17A H 0.3437 0.5429 0.0608 0.087 Uiso 1 1 calc R . .
C18 C 0.3527(2) 0.3815(2) 0.1057(2) 0.0488(7) Uani 1 1 d . . .
C19 C 0.6073(3) 0.1580(3) 0.2348(3) 0.0624(9) Uani 1 1 d . . .
H19A H 0.5760 0.0974 0.2297 0.075 Uiso 1 1 calc R . .
C20 C 0.7435(3) 0.1137(3) 0.1895(3) 0.0717(10) Uani 1 1 d . . .
H20A H 0.7923 0.0403 0.2211 0.108 Uiso 1 1 calc R . .
H20B H 0.7763 0.1722 0.1925 0.108 Uiso 1 1 calc R . .
H20C H 0.7493 0.0999 0.1258 0.108 Uiso 1 1 calc R . .
C21 C 0.5975(4) 0.1716(5) 0.3352(3) 0.1015(15) Uani 1 1 d U . .
H21A H 0.5098 0.1994 0.3637 0.152 Uiso 1 1 calc R . .
H21B H 0.6309 0.2284 0.3423 0.152 Uiso 1 1 calc R . .
H21C H 0.6456 0.0959 0.3643 0.152 Uiso 1 1 calc R . .
C22 C 0.2381(3) 0.3930(2) 0.0685(2) 0.0555(8) Uani 1 1 d . . .
H22A H 0.2373 0.3134 0.0737 0.067 Uiso 1 1 calc R . .
C23 C 0.1190(3) 0.4722(3) 0.1251(3) 0.0696(10) Uani 1 1 d . . .
H23A H 0.1185 0.4437 0.1891 0.104 Uiso 1 1 calc R . .
H23B H 0.0468 0.4720 0.1038 0.104 Uiso 1 1 calc R . .
H23C H 0.1149 0.5521 0.1189 0.104 Uiso 1 1 calc R . .
C24 C 0.2426(3) 0.4344(3) -0.0312(3) 0.0673(9) Uani 1 1 d . . .
H24A H 0.3204 0.3821 -0.0662 0.101 Uiso 1 1 calc R . .
H24B H 0.2389 0.5141 -0.0383 0.101 Uiso 1 1 calc R . .
H24C H 0.1713 0.4337 -0.0537 0.101 Uiso 1 1 calc R . .
C25 C 0.3798(2) -0.1339(2) 0.25958(17) 0.0384(6) Uani 1 1 d . . .
C26 C 0.4725(3) -0.1930(2) 0.31468(18) 0.0425(6) Uani 1 1 d . . .
C27 C 0.4866(3) -0.3049(3) 0.3515(2) 0.0566(8) Uani 1 1 d . . .
H27A H 0.5471 -0.3453 0.3904 0.068 Uiso 1 1 calc R . .
C28 C 0.4151(4) -0.3576(3) 0.3327(3) 0.0697(10) Uani 1 1 d . . .
H28A H 0.4252 -0.4330 0.3596 0.084 Uiso 1 1 calc R . .
C29 C 0.3290(3) -0.3020(3) 0.2754(3) 0.0667(9) Uani 1 1 d . . .
H29A H 0.2815 -0.3403 0.2617 0.080 Uiso 1 1 calc R . .
C30 C 0.3099(3) -0.1891(2) 0.2366(2) 0.0466(7) Uani 1 1 d . . .
C31 C 0.5589(3) -0.1413(3) 0.3326(2) 0.0547(8) Uani 1 1 d . . .
H31A H 0.5321 -0.0605 0.3029 0.066 Uiso 1 1 calc R . .
C32 C 0.5529(3) -0.1314(4) 0.4325(3) 0.0860(13) Uani 1 1 d . . .
H32A H 0.4665 -0.0859 0.4595 0.129 Uiso 1 1 calc R . .
H32B H 0.6056 -0.0921 0.4400 0.129 Uiso 1 1 calc R . .
H32C H 0.5829 -0.2098 0.4629 0.129 Uiso 1 1 calc R . .
C33 C 0.6935(3) -0.2124(4) 0.2892(2) 0.0696(10) Uani 1 1 d . . .
H33A H 0.6963 -0.2178 0.2243 0.104 Uiso 1 1 calc R . .
H33B H 0.7235 -0.2912 0.3190 0.104 Uiso 1 1 calc R . .
H33C H 0.7466 -0.1735 0.2967 0.104 Uiso 1 1 calc R . .
C34 C 0.2119(2) -0.1276(3) 0.1746(2) 0.0502(7) Uani 1 1 d . . .
H34A H 0.2242 -0.0564 0.1453 0.060 Uiso 1 1 calc R . .
C35 C 0.0811(3) -0.0868(4) 0.2290(3) 0.0769(11) Uani 1 1 d . . .
H35A H 0.0739 -0.0378 0.2770 0.115 Uiso 1 1 calc R . .
H35B H 0.0649 -0.1550 0.2566 0.115 Uiso 1 1 calc R . .
H35C H 0.0201 -0.0414 0.1886 0.115 Uiso 1 1 calc R . .
C36 C 0.2255(3) -0.2042(3) 0.0982(3) 0.0605(8) Uani 1 1 d . . .
H36A H 0.1609 -0.1608 0.0601 0.091 Uiso 1 1 calc R . .
H36B H 0.2162 -0.2759 0.1249 0.091 Uiso 1 1 calc R . .
H36C H 0.3080 -0.2245 0.0609 0.091 Uiso 1 1 calc R . .
O1S O 0.22550(15) 0.12341(15) 0.05342(12) 0.0391(4) Uani 1 1 d . . .
C1S C 0.2148(3) 0.1305(3) -0.0413(2) 0.0585(8) Uani 1 1 d . . .
H1SA H 0.2616 0.0527 -0.0670 0.070 Uiso 1 1 calc R . .
H1SB H 0.2481 0.1860 -0.0764 0.070 Uiso 1 1 calc R . .
C2S C 0.0792(3) 0.1723(4) -0.0446(3) 0.0792(12) Uani 1 1 d . . .
H2SA H 0.0567 0.2242 -0.0996 0.095 Uiso 1 1 calc R . .
H2SB H 0.0564 0.1054 -0.0449 0.095 Uiso 1 1 calc R . .
C3S C 0.0151(3) 0.2372(4) 0.0389(3) 0.0844(13) Uani 1 1 d . . .
H3SA H -0.0656 0.2308 0.0612 0.101 Uiso 1 1 calc R . .
H3SB H -0.0005 0.3210 0.0271 0.101 Uiso 1 1 calc R . .
C4S C 0.1019(2) 0.1808(2) 0.1061(2) 0.0467(7) Uani 1 1 d . . .
H4SA H 0.1008 0.2402 0.1435 0.056 Uiso 1 1 calc R . .
H4SB H 0.0777 0.1228 0.1468 0.056 Uiso 1 1 calc R . .
O2S O -0.14310(19) 0.31971(12) 0.25266(12) 0.0701(7) Uani 1 1 d D A .
C5S C -0.0970(3) 0.2442(2) 0.32895(13) 0.0847(13) Uani 1 1 d D A .
H5SA H -0.0059 0.2200 0.3236 0.102 Uiso 1 1 calc R . .
H5SB H -0.1141 0.1733 0.3329 0.102 Uiso 1 1 calc R . .
C6S C -0.1647(2) 0.31398(15) 0.41180(17) 0.1025(17) Uani 1 1 d D . .
H6SA H -0.1121 0.2907 0.4571 0.123 Uiso 1 1 d . . .
H6SB H -0.2387 0.2982 0.4364 0.123 Uiso 1 1 d . . .
C7S C -0.1550(3) 0.4265(2) 0.37053(18) 0.081(2) Uani 0.592(8) 1 d PD A 1
H7SA H -0.2116 0.4935 0.4076 0.097 Uiso 0.592(8) 1 calc PR A 1
H7SB H -0.0685 0.4204 0.3635 0.097 Uiso 0.592(8) 1 calc PR A 1
C7S' C -0.2569(4) 0.4287(3) 0.3765(2) 0.085(3) Uani 0.408(8) 1 d PDU A 2
H7SC H -0.2673 0.4947 0.4109 0.102 Uiso 0.408(8) 1 calc PR A 2
H7SD H -0.3393 0.4265 0.3790 0.102 Uiso 0.408(8) 1 calc PR A 2
C8S C -0.1950(3) 0.43744(15) 0.27945(17) 0.0831(12) Uani 1 1 d D . .
H8SA H -0.2750 0.4786 0.2641 0.100 Uiso 1 1 d . . .
H8SB H -0.1404 0.4751 0.2469 0.100 Uiso 1 1 d . . .

loop_
_atom_site_aniso_label
_atom_site_aniso_U_11
_atom_site_aniso_U_22
_atom_site_aniso_U_33
_atom_site_aniso_U_23
_atom_site_aniso_U_13
_atom_site_aniso_U_12
Cr1 0.02822(17) 0.02679(18) 0.0323(2) -0.00794(14) -0.00630(14) -0.00927(14)
Cl1 0.0403(3) 0.0289(3) 0.0390(3) -0.0072(2) -0.0052(2) -0.0130(2)
N1 0.0268(8) 0.0298(9) 0.0380(10) -0.0072(8) -0.0100(8) -0.0082(7)
N2 0.0296(9) 0.0290(9) 0.0356(10) -0.0076(8) -0.0068(8) -0.0050(7)
C1 0.0235(10) 0.0317(11) 0.0407(12) -0.0125(9) -0.0124(9) -0.0014(9)
C2 0.0259(10) 0.0371(12) 0.0335(12) -0.0081(10) -0.0072(9) -0.0053(9)
C3 0.0262(11) 0.0478(14) 0.0357(13) -0.0080(11) -0.0086(9) -0.0028(10)
C4 0.0245(10) 0.0521(15) 0.0426(14) -0.0176(12) -0.0122(10) 0.0005(10)
C5 0.0267(11) 0.0411(13) 0.0459(14) -0.0185(11) -0.0138(10) 0.0003(10)
C6 0.0338(12) 0.0460(14) 0.0615(17) -0.0247(13) -0.0173(12) -0.0015(11)
C7 0.0418(14) 0.0591(17) 0.072(2) -0.0408(16) -0.0201(14) 0.0031(13)
C8 0.0391(14) 0.079(2) 0.0564(18) -0.0426(17) -0.0149(13) 0.0077(15)
C9 0.0288(12) 0.074(2) 0.0412(15) -0.0242(14) -0.0099(11) 0.0022(13)
C10 0.0349(14) 0.093(3) 0.0393(15) -0.0188(16) -0.0070(12) 0.0007(15)
C11 0.0378(14) 0.085(2) 0.0399(16) -0.0033(15) -0.0029(12) -0.0079(15)
C12 0.0353(13) 0.0589(17) 0.0393(14) -0.0032(12) -0.0065(11) -0.0078(12)
C13 0.0309(10) 0.0301(11) 0.0485(14) -0.0141(10) -0.0104(10) -0.0094(9)
C14 0.0340(11) 0.0431(13) 0.0514(15) -0.0102(11) -0.0137(11) -0.0134(10)
C15 0.0422(13) 0.0524(15) 0.0653(18) -0.0176(13) -0.0164(13) -0.0208(12)
C16 0.0674(17) 0.0427(15) 0.109(3) -0.0102(16) -0.0401(18) -0.0293(14)
C17 0.0736(18) 0.0337(14) 0.127(3) 0.0041(16) -0.057(2) -0.0231(13)
C18 0.0461(13) 0.0288(12) 0.080(2) -0.0052(12) -0.0310(13) -0.0133(10)
C19 0.0446(14) 0.0663(19) 0.087(2) 0.0170(16) -0.0389(15) -0.0270(14)
C20 0.0468(16) 0.0512(17) 0.119(3) -0.0206(18) -0.0332(18) -0.0084(14)
C21 0.0572(19) 0.146(3) 0.086(3) 0.024(2) -0.0304(18) -0.026(2)
C22 0.0498(14) 0.0311(13) 0.095(2) 0.0040(13) -0.0416(15) -0.0147(11)
C23 0.0488(16) 0.0459(17) 0.115(3) -0.0047(18) -0.0411(18) -0.0078(14)
C24 0.0712(18) 0.0445(16) 0.103(3) 0.0138(16) -0.0563(18) -0.0268(14)
C25 0.0380(12) 0.0349(12) 0.0359(13) -0.0066(10) -0.0006(10) -0.0097(10)
C26 0.0498(14) 0.0359(13) 0.0360(13) -0.0067(10) -0.0097(11) -0.0091(11)
C27 0.0726(19) 0.0443(16) 0.0423(16) 0.0049(12) -0.0180(14) -0.0118(14)
C28 0.091(2) 0.0491(18) 0.067(2) 0.0184(15) -0.0201(19) -0.0294(17)
C29 0.077(2) 0.0535(18) 0.078(2) 0.0093(16) -0.0162(18) -0.0360(16)
C30 0.0480(14) 0.0416(14) 0.0525(16) 0.0023(12) -0.0082(12) -0.0215(11)
C31 0.0618(16) 0.0391(14) 0.0608(18) -0.0029(13) -0.0380(14) -0.0058(13)
C32 0.0482(17) 0.109(3) 0.081(2) -0.057(2) -0.0253(16) 0.0098(18)
C33 0.072(2) 0.097(3) 0.0469(18) -0.0145(17) -0.0074(16) -0.0395(19)
C34 0.0397(13) 0.0452(14) 0.072(2) 0.0015(13) -0.0126(13) -0.0231(11)
C35 0.0483(17) 0.079(2) 0.103(3) 0.001(2) -0.0044(19) -0.0310(17)
C36 0.0610(16) 0.0491(16) 0.089(2) 0.0028(15) -0.0306(16) -0.0333(13)
O1S 0.0295(8) 0.0394(9) 0.0475(10) -0.0076(7) -0.0135(7) -0.0083(7)
C1S 0.0536(15) 0.072(2) 0.0532(17) -0.0067(15) -0.0287(14) -0.0186(15)
C2S 0.0557(18) 0.083(2) 0.100(3) -0.020(2) -0.0471(19) -0.0095(18)
C3S 0.0460(17) 0.106(3) 0.092(3) -0.006(2) -0.0293(18) -0.0139(19)
C4S 0.0283(11) 0.0395(13) 0.0681(18) -0.0018(13) -0.0091(12) -0.0094(10)
O2S 0.0554(12) 0.0642(14) 0.0878(17) -0.0300(12) -0.0225(12) -0.0090(11)
C5S 0.062(2) 0.0515(19) 0.137(4) -0.011(2) -0.052(2) -0.0020(16)
C6S 0.075(2) 0.127(4) 0.084(3) -0.002(3) -0.043(2) -0.008(3)
C7S 0.073(4) 0.059(3) 0.103(5) -0.048(3) -0.048(3) 0.008(3)
C7S' 0.088(5) 0.074(4) 0.089(5) -0.030(3) -0.032(4) -0.014(3)
C8S 0.106(3) 0.0541(19) 0.108(3) 0.0012(19) -0.060(2) -0.0336(19)

loop_
_atom_type_symbol
_atom_type_description
_atom_type_scat_dispersion_real
_atom_type_scat_dispersion_imag
_atom_type_scat_source
C C 0.0033 0.0016 'International Tables Vol C Tables 4.2.6.8 and 6.1.1.4'
H H 0.0000 0.0000 'International Tables Vol C Tables 4.2.6.8 and 6.1.1.4'
N N 0.0061 0.0033 'International Tables Vol C Tables 4.2.6.8 and 6.1.1.4'
Cr Cr 0.3209 0.6236 'International Tables Vol C Tables 4.2.6.8 and 6.1.1.4'
Cl Cl 0.1484 0.1585 'International Tables Vol C Tables 4.2.6.8 and 6.1.1.4'
O O 0.0106 0.0060 'International Tables Vol C Tables 4.2.6.8 and 6.1.1.4'

loop_
_geom_angle_atom_site_label_1
_geom_angle_atom_site_label_2
_geom_angle_atom_site_label_3
_geom_angle
_geom_angle_site_symmetry_3
N1 Cr1 N2 82.59(8) .
N1 Cr1 O1S 97.49(7) .
N2 Cr1 O1S 96.68(7) .
N1 Cr1 Cl1 167.88(6) .
N2 Cr1 Cl1 94.57(6) .
O1S Cr1 Cl1 94.54(5) .
N1 Cr1 Cl1 92.50(6) 2_655
N2 Cr1 Cl1 169.68(6) 2_655
O1S Cr1 Cl1 92.94(5) 2_655
Cl1 Cr1 Cl1 88.36(2) 2_655
Cr1 Cl1 Cr1 91.64(2) 2_655
C1 N1 C13 118.28(19) .
C1 N1 Cr1 110.12(16) .
C13 N1 Cr1 131.44(16) .
C2 N2 C25 118.0(2) .
C2 N2 Cr1 109.48(16) .
C25 N2 Cr1 132.07(15) .
N1 C1 C2 118.1(2) .
N1 C1 C5 133.5(2) .
C2 C1 C5 108.3(2) .
N2 C2 C1 117.3(2) .
N2 C2 C3 133.7(2) .
C1 C2 C3 108.9(2) .
C12 C3 C4 119.0(3) .
C12 C3 C2 135.9(3) .
C4 C3 C2 105.1(2) .
C9 C4 C3 124.1(3) .
C9 C4 C5 123.6(3) .
C3 C4 C5 112.3(2) .
C6 C5 C4 119.0(2) .
C6 C5 C1 135.7(3) .
C4 C5 C1 105.3(2) .
C5 C6 C7 117.9(3) .
C8 C7 C6 123.0(3) .
C7 C8 C9 120.6(3) .
C4 C9 C10 116.1(3) .
C4 C9 C8 115.9(3) .
C10 C9 C8 128.1(3) .
C11 C10 C9 120.5(3) .
C10 C11 C12 123.1(3) .
C3 C12 C11 117.3(3) .
C18 C13 C14 120.6(2) .
C18 C13 N1 120.4(2) .
C14 C13 N1 119.0(2) .
C15 C14 C13 118.4(2) .
C15 C14 C19 120.2(2) .
C13 C14 C19 121.4(3) .
C16 C15 C14 121.2(3) .
C15 C16 C17 119.7(3) .
C18 C17 C16 121.7(3) .
C17 C18 C13 118.2(3) .
C17 C18 C22 120.4(3) .
C13 C18 C22 121.4(2) .
C14 C19 C21 111.5(3) .
C14 C19 C20 111.9(3) .
C21 C19 C20 110.1(3) .
C23 C22 C24 111.1(3) .
C23 C22 C18 110.9(3) .
C24 C22 C18 112.2(3) .
C30 C25 C26 120.9(2) .
C30 C25 N2 120.2(2) .
C26 C25 N2 118.9(2) .
C27 C26 C25 118.1(3) .
C27 C26 C31 119.6(3) .
C25 C26 C31 122.3(2) .
C28 C27 C26 121.4(3) .
C29 C28 C27 120.3(3) .
C28 C29 C30 121.0(3) .
C25 C30 C29 118.2(3) .
C25 C30 C34 121.5(2) .
C29 C30 C34 120.3(3) .
C32 C31 C26 112.9(3) .
C32 C31 C33 110.1(2) .
C26 C31 C33 110.7(3) .
C35 C34 C30 111.0(3) .
C35 C34 C36 110.6(3) .
C30 C34 C36 112.5(2) .
C1S O1S C4S 109.4(2) .
C1S O1S Cr1 122.41(16) .
C4S O1S Cr1 127.82(16) .
O1S C1S C2S 106.1(3) .
C3S C2S C1S 105.1(3) .
C2S C3S C4S 105.0(3) .
O1S C4S C3S 106.2(3) .
C8S O2S C5S 107.73(19) .
O2S C5S C6S 106.16(19) .
C5S C6S C7S' 105.2(2) .
C5S C6S C7S 95.9(2) .
C7S' C6S C7S 46.5(3) .
C8S C7S C6S 101.8(2) .
C6S C7S' C8S 101.8(2) .
O2S C8S C7S 103.9(2) .
O2S C8S C7S' 103.3(3) .
C7S C8S C7S' 46.6(3) .

loop_
_geom_bond_atom_site_label_1
_geom_bond_atom_site_label_2
_geom_bond_distance
_geom_bond_site_symmetry_2
Cr1 N1 2.0116(19) .
Cr1 N2 2.028(2) .
Cr1 O1S 2.2790(16) .
Cr1 Cl1 2.3890(6) .
Cr1 Cl1 2.3931(7) 2_655
Cl1 Cr1 2.3930(7) 2_655
N1 C1 1.335(3) .
N1 C13 1.429(3) .
N2 C2 1.348(3) .
N2 C25 1.437(3) .
C1 C2 1.418(4) .
C1 C5 1.473(3) .
C2 C3 1.472(3) .
C3 C12 1.385(4) .
C3 C4 1.420(4) .
C4 C9 1.393(4) .
C4 C5 1.422(4) .
C5 C6 1.384(4) .
C6 C7 1.418(4) .
C7 C8 1.362(5) .
C8 C9 1.433(5) .
C9 C10 1.416(5) .
C10 C11 1.374(5) .
C11 C12 1.426(4) .
C13 C18 1.402(4) .
C13 C14 1.405(3) .
C14 C15 1.398(4) .
C14 C19 1.510(4) .
C15 C16 1.360(4) .
C16 C17 1.385(4) .
C17 C18 1.380(4) .
C18 C22 1.526(4) .
C19 C21 1.517(6) .
C19 C20 1.525(5) .
C22 C23 1.517(5) .
C22 C24 1.518(5) .
C25 C30 1.405(4) .
C25 C26 1.406(4) .
C26 C27 1.398(4) .
C26 C31 1.512(4) .
C27 C28 1.370(5) .
C28 C29 1.370(5) .
C29 C30 1.405(4) .
C30 C34 1.522(4) .
C31 C32 1.509(5) .
C31 C33 1.532(5) .
C34 C35 1.521(4) .
C34 C36 1.541(5) .
O1S C1S 1.442(4) .
O1S C4S 1.458(3) .
C1S C2S 1.489(4) .
C2S C3S 1.484(6) .
C3S C4S 1.485(5) .
O2S C8S 1.4282(10) .
O2S C5S 1.4287(10) .
C5S C6S 1.5089(10) .
C6S C7S' 1.5093(10) .
C6S C7S 1.5110(10) .
C7S C8S 1.5085(10) .
C7S' C8S 1.5114(10) .

loop_
_geom_torsion_atom_site_label_1
_geom_torsion_atom_site_label_2
_geom_torsion_atom_site_label_3
_geom_torsion_atom_site_label_4
_geom_torsion
_geom_torsion_site_symmetry_1
_geom_torsion_site_symmetry_4
N1 Cr1 Cl1 Cr1 -94.2(3) . 2_655
N2 Cr1 Cl1 Cr1 -170.09(6) . 2_655
O1S Cr1 Cl1 Cr1 92.82(5) . 2_655
Cl1 Cr1 Cl1 Cr1 0.0 2_655 2_655
N2 Cr1 N1 C1 -12.94(15) . .
O1S Cr1 N1 C1 82.87(15) . .
Cl1 Cr1 N1 C1 -90.0(3) . .
Cl1 Cr1 N1 C1 176.16(14) 2_655 .
N2 Cr1 N1 C13 162.2(2) . .
O1S Cr1 N1 C13 -102.01(19) . .
Cl1 Cr1 N1 C13 85.1(4) . .
Cl1 Cr1 N1 C13 -8.72(19) 2_655 .
N1 Cr1 N2 C2 13.27(15) . .
O1S Cr1 N2 C2 -83.45(16) . .
Cl1 Cr1 N2 C2 -178.57(15) . .
Cl1 Cr1 N2 C2 75.3(4) 2_655 .
N1 Cr1 N2 C25 -158.8(2) . .
O1S Cr1 N2 C25 104.5(2) . .
Cl1 Cr1 N2 C25 9.4(2) . .
Cl1 Cr1 N2 C25 -96.8(4) 2_655 .
C13 N1 C1 C2 -165.24(19) . .
Cr1 N1 C1 C2 10.6(2) . .
C13 N1 C1 C5 11.5(4) . .
Cr1 N1 C1 C5 -172.6(2) . .
C25 N2 C2 C1 161.8(2) . .
Cr1 N2 C2 C1 -11.6(2) . .
C25 N2 C2 C3 -15.2(4) . .
Cr1 N2 C2 C3 171.5(2) . .
N1 C1 C2 N2 0.8(3) . .
C5 C1 C2 N2 -176.75(19) . .
N1 C1 C2 C3 178.45(19) . .
C5 C1 C2 C3 0.9(3) . .
N2 C2 C3 C12 -4.1(5) . .
C1 C2 C3 C12 178.7(3) . .
N2 C2 C3 C4 176.8(2) . .
C1 C2 C3 C4 -0.4(3) . .
C12 C3 C4 C9 0.4(4) . .
C2 C3 C4 C9 179.7(2) . .
C12 C3 C4 C5 -179.6(2) . .
C2 C3 C4 C5 -0.4(3) . .
C9 C4 C5 C6 1.2(4) . .
C3 C4 C5 C6 -178.8(2) . .
C9 C4 C5 C1 -179.1(2) . .
C3 C4 C5 C1 0.9(3) . .
N1 C1 C5 C6 1.5(5) . .
C2 C1 C5 C6 178.5(3) . .
N1 C1 C5 C4 -178.1(2) . .
C2 C1 C5 C4 -1.1(2) . .
C4 C5 C6 C7 -0.9(4) . .
C1 C5 C6 C7 179.5(3) . .
C5 C6 C7 C8 0.0(4) . .
C6 C7 C8 C9 0.8(4) . .
C3 C4 C9 C10 -0.4(4) . .
C5 C4 C9 C10 179.7(2) . .
C3 C4 C9 C8 179.5(2) . .
C5 C4 C9 C8 -0.4(4) . .
C7 C8 C9 C4 -0.5(4) . .
C7 C8 C9 C10 179.4(3) . .
C4 C9 C10 C11 -0.2(4) . .
C8 C9 C10 C11 179.9(3) . .
C9 C10 C11 C12 0.8(5) . .
C4 C3 C12 C11 0.2(4) . .
C2 C3 C12 C11 -178.8(3) . .
C10 C11 C12 C3 -0.8(4) . .
C1 N1 C13 C18 -100.9(3) . .
Cr1 N1 C13 C18 84.3(3) . .
C1 N1 C13 C14 79.7(3) . .
Cr1 N1 C13 C14 -95.1(3) . .
C18 C13 C14 C15 4.0(4) . .
N1 C13 C14 C15 -176.6(2) . .
C18 C13 C14 C19 -173.9(3) . .
N1 C13 C14 C19 5.5(4) . .
C13 C14 C15 C16 -0.4(4) . .
C19 C14 C15 C16 177.5(3) . .
C14 C15 C16 C17 -2.5(5) . .
C15 C16 C17 C18 1.9(6) . .
C16 C17 C18 C13 1.7(6) . .
C16 C17 C18 C22 178.7(4) . .
C14 C13 C18 C17 -4.6(5) . .
N1 C13 C18 C17 176.0(3) . .
C14 C13 C18 C22 178.4(3) . .
N1 C13 C18 C22 -1.0(4) . .
C15 C14 C19 C21 71.5(4) . .
C13 C14 C19 C21 -110.6(3) . .
C15 C14 C19 C20 -52.4(4) . .
C13 C14 C19 C20 125.5(3) . .
C17 C18 C22 C23 -73.5(4) . .
C13 C18 C22 C23 103.4(3) . .
C17 C18 C22 C24 51.4(4) . .
C13 C18 C22 C24 -131.6(3) . .
C2 N2 C25 C30 110.1(3) . .
Cr1 N2 C25 C30 -78.3(3) . .
C2 N2 C25 C26 -71.0(3) . .
Cr1 N2 C25 C26 100.5(3) . .
C30 C25 C26 C27 -4.8(4) . .
N2 C25 C26 C27 176.3(2) . .
C30 C25 C26 C31 173.3(3) . .
N2 C25 C26 C31 -5.6(4) . .
C25 C26 C27 C28 1.9(4) . .
C31 C26 C27 C28 -176.2(3) . .
C26 C27 C28 C29 1.3(5) . .
C27 C28 C29 C30 -1.6(6) . .
C26 C25 C30 C29 4.5(4) . .
N2 C25 C30 C29 -176.6(3) . .
C26 C25 C30 C34 -178.1(3) . .
N2 C25 C30 C34 0.8(4) . .
C28 C29 C30 C25 -1.3(5) . .
C28 C29 C30 C34 -178.7(3) . .
C27 C26 C31 C32 -59.2(4) . .
C25 C26 C31 C32 122.7(3) . .
C27 C26 C31 C33 64.8(4) . .
C25 C26 C31 C33 -113.3(3) . .
C25 C30 C34 C35 -104.2(3) . .
C29 C30 C34 C35 73.2(4) . .
C25 C30 C34 C36 131.4(3) . .
C29 C30 C34 C36 -51.3(4) . .
N1 Cr1 O1S C1S 128.0(2) . .
N2 Cr1 O1S C1S -148.6(2) . .
Cl1 Cr1 O1S C1S -53.4(2) . .
Cl1 Cr1 O1S C1S 35.1(2) 2_655 .
N1 Cr1 O1S C4S -44.2(2) . .
N2 Cr1 O1S C4S 39.2(2) . .
Cl1 Cr1 O1S C4S 134.31(19) . .
Cl1 Cr1 O1S C4S -137.10(19) 2_655 .
C4S O1S C1S C2S -11.3(3) . .
Cr1 O1S C1S C2S 175.2(2) . .
O1S C1S C2S C3S 25.0(4) . .
C1S C2S C3S C4S -29.1(5) . .
C1S O1S C4S C3S -7.0(3) . .
Cr1 O1S C4S C3S 166.1(2) . .
C2S C3S C4S O1S 22.4(4) . .
C8S O2S C5S C6S 21.3(4) . .
O2S C5S C6S C7S' 4.0(4) . .
O2S C5S C6S C7S -42.5(3) . .
C5S C6S C7S C8S 47.2(3) . .
C7S' C6S C7S C8S -58.1(2) . .
C5S C6S C7S' C8S -25.7(5) . .
C7S C6S C7S' C8S 58.0(2) . .
C5S O2S C8S C7S 10.0(3) . .
C5S O2S C8S C7S' -38.0(4) . .
C6S C7S C8S O2S -37.2(3) . .
C6S C7S C8S C7S' 58.0(2) . .
C6S C7S' C8S O2S 38.6(4) . .
C6S C7S' C8S C7S -58.1(2) . .
